data_1527055
loop_
_publ_author_name
'le Fur, E.'
'Tortelier, J.'
'de Villars, B.'
'Pivan, J.Y.'

_publ_section_title
;
 Crystal structures of the microporous compounds M6 (V2 O3)2 (V O)2 (P
 O4)4 (Hy P2-x Vx O7) with M=K(+) ,Tl(+)
;
_journal_name_full 'International Journal of Inorganic Materials'
_journal_page_first 341
_journal_page_last 345
_journal_volume 3
_journal_year 2001
_chemical_formula_sum 'H K6 O31 P6 V6'
_chemical_name_systematic 'K6 (V2 O3)2 (V O)2 (P O4)4 (H P2 O7)'
_space_group_IT_number 31
_symmetry_space_group_name_Hall 'P 2ac -2'
_symmetry_space_group_name_H-M 'P m n 21'
_cell_angle_alpha 90
_cell_angle_beta 90
_cell_angle_gamma 90
_cell_formula_units_Z 2
_cell_length_a 13.5043
_cell_length_b 6.9895
_cell_length_c 14.1962
_cell_volume 1339.955
_citation_journal_id_ASTM IJIMCR
_cod_data_source_file leFur_IJIMCR_2001_1473.cif
_cod_data_source_block H1K6O31P6V6
_cod_original_formula_sum 'H1 K6 O31 P6 V6'
_cod_database_code 1527055

loop_
_symmetry_equiv_pos_as_xyz
x,y,z
-x+1/2,-y,z+1/2
-x,y,z
x+1/2,-y,z+1/2

loop_
_atom_site_label
_atom_site_type_symbol
_atom_site_fract_x
_atom_site_fract_y
_atom_site_fract_z
_atom_site_occupancy
_atom_site_U_iso_or_equiv
O15 O-2 0 0.824 0.4008 1 0.0
P2 P+5 0.3497 0.2103 0.1767 1 0.0
V6 V+4 0.1282 0.0897 0.138 1 0.0
O7 O-2 0 0.799 0.8598 1 0.0
O4 O-2 0.1367 0.304 0.0452 1 0.0
V4 V+4 0 0.0057 0.8177 0.838 0.0
V3 V+4 0.373 0.4091 0.9781 1 0.0
O12 O-2 0.2581 0.2702 0.911 1 0.0
O5 O-2 0.2366 0.208 0.202 1 0.0
V2 V+4 0 0.577 0.815 0.162 0.0
O19 O-2 0.5 0.816 0.864 0.36 0.0
P4 P+5 0.5 0.543 0.7937 0.64 0.0
O2 O-2 0.1069 0.474 0.8939 1 0.0
K2 K+1 0 0.123 0.5652 1 0.0
P6 P+5 0 0.878 0.2977 0.64 0.0
P3 P+5 0.5 0.621 0.816 0.36 0.0
K1 K+1 0 0.6195 0.0546 1 0.0
O13 O-2 0.8967 0.605 0.7151 1 0.0
K3 K+1 0.243 0.6428 0.222 1 0.0
K4 K+1 0.2588 0.8549 0.8953 1 0.0
O18 O-2 0 0.028 0.094 1 0.0
O17 O-2 0 0.337 0.212 1 0.0
P1 P+5 0.1508 0.2923 0.9392 1 0.0
O14 O-2 0.3139 0.5873 0.0251 1 0.0
O8 O-2 0.5 0.485 0.023 1 0.0
V5 V+4 0 0.069 0.798 0.162 0.0
O1 O-2 0.0937 0.967 0.2605 1 0.0
P5 P+5 0 0.971 0.3192 0.36 0.0
O6 O-2 0 0.283 0.757 1 0.0
O20 O-2 0 0.664 0.238 0.64 0.0
O16 O-2 0.4031 0.532 0.8496 1 0.0
V1 V+4 0 0.502 0.7963 0.838 0.0
O10 O-2 0.3657 0.201 0.0699 1 0.0
O11 O-2 0.8962 0.969 0.7173 1 0.0
O9 O-2 0.1027 0.112 0.8992 1 0.0
O3 O-2 0.1868 0.921 0.0885 1 0.0
